data_1504807
loop_
_publ_author_name
'Lu, Zhan'
'Chai, Guobi'
'Zhang, Xiaobing'
'Ma, Shengming'

_publ_section_title
;
 Controllable Highly Stereoselective Reaction ofin situGenerated Magnesium
 Dienolate Intermediates with Different Electrophiles
;
_journal_issue 16
_journal_name_full 'Organic Letters'
_journal_page_first 3517
_journal_paper_doi 10.1021/ol8012815
_journal_volume 10
_journal_year 2008
_chemical_formula_moiety 'C23 H26 O2 '
_chemical_formula_sum 'C23 H26 O2'
_chemical_formula_weight 334.46
_space_group_IT_number 2
_symmetry_cell_setting triclinic
_symmetry_Int_Tables_number 2
_symmetry_space_group_name_Hall '-P 1'
_symmetry_space_group_name_H-M 'P -1'
_cell_angle_alpha 103.444(2)
_cell_angle_beta 91.662(2)
_cell_angle_gamma 95.1097(19)
_cell_formula_units_Z 2
_cell_length_a 8.2770(6)
_cell_length_b 8.6143(7)
_cell_length_c 14.1523(13)
_cell_measurement_reflns_used 5110
_cell_measurement_temperature 296(1)
_cell_measurement_theta_max 27.4
_cell_measurement_theta_min 3.1
_cell_volume 976.23(14)
_computing_cell_refinement PROCESS-AUTO
_computing_data_collection PROCESS-AUTO
_computing_data_reduction CrystalStructure
_computing_publication_material 'CrystalStructure 3.7.0'
_computing_structure_refinement CRYSTALS
_computing_structure_solution SIR92
_diffrn_detector_area_resol_mean 10.00
_diffrn_measured_fraction_theta_full 0.982
_diffrn_measured_fraction_theta_max 0.982
_diffrn_measurement_device_type 'Rigaku RAXIS-RAPID'
_diffrn_measurement_method \w
_diffrn_radiation_type 'Mo K\a'
_diffrn_radiation_wavelength 0.71075
_diffrn_reflns_av_R_equivalents 0.028
_diffrn_reflns_limit_h_max 10
_diffrn_reflns_limit_h_min -10
_diffrn_reflns_limit_k_max 8
_diffrn_reflns_limit_k_min -11
_diffrn_reflns_limit_l_max 18
_diffrn_reflns_limit_l_min -18
_diffrn_reflns_number 9479
_diffrn_reflns_theta_full 27.45
_diffrn_reflns_theta_max 27.45
_exptl_absorpt_coefficient_mu 0.071
_exptl_absorpt_correction_T_max 0.987
_exptl_absorpt_correction_T_min 0.824
_exptl_absorpt_correction_type multi-scan
_exptl_absorpt_process_details
;
    Higashi, T. (1995). Program for Absorption Correction.
    Rigaku Corporation, Tokyo, Japan.
;
_exptl_crystal_colour colorless
_exptl_crystal_density_diffrn 1.138
_exptl_crystal_density_method 'not measured'
_exptl_crystal_description chunk
_exptl_crystal_F_000 360.00
_exptl_crystal_size_max 0.40
_exptl_crystal_size_mid 0.31
_exptl_crystal_size_min 0.18
_refine_diff_density_max 0.56
_refine_diff_density_min -0.48
_refine_ls_extinction_coef 187(33)
_refine_ls_extinction_method 'Larson (1970) Crystallographic Computing eq. 22'
_refine_ls_goodness_of_fit_ref 1.004
_refine_ls_hydrogen_treatment constr
_refine_ls_number_parameters 227
_refine_ls_number_reflns 4336
_refine_ls_R_factor_gt 0.0812
_refine_ls_shift/su_max 0.0003
_refine_ls_structure_factor_coef Fsqd
_refine_ls_weighting_details 'w = 1/[0.0010Fo^2^ + 5.0000\s(Fo^2^)]/(4Fo^2^)'
_refine_ls_weighting_scheme calc
_refine_ls_wR_factor_ref 0.2081
_reflns_number_gt 1886
_reflns_number_total 4336
_reflns_threshold_expression F^2^>2.0\s(F^2^)
_cod_data_source_file ol8012815-file001.cif
_cod_data_source_block '_LZ-11-120'
_cod_original_formula_sum 'C23 H26 O2 '
_cod_database_code 1504807

loop_
_symmetry_equiv_pos_site_id
_symmetry_equiv_pos_as_xyz
1 +X,+Y,+Z
2 -X,-Y,-Z

loop_
_atom_site_label
_atom_site_type_symbol
_atom_site_fract_x
_atom_site_fract_y
_atom_site_fract_z
_atom_site_U_iso_or_equiv
_atom_site_adp_type
_atom_site_occupancy
_atom_site_symmetry_multiplicity
_atom_site_calc_flag
_atom_site_refinement_flags
O1 O 0.6600(2) 0.4317(2) 0.31101(17) 0.0670(8) Uani 1.00 1 d .
O2 O 0.8028(2) 0.6118(3) 0.2478(2) 0.0887(9) Uani 1.00 1 d .
C1 C 0.6737(4) 0.5523(4) 0.2668(2) 0.0632(11) Uani 1.00 1 d .
C2 C 0.5097(3) 0.6117(3) 0.2511(2) 0.0589(10) Uani 1.00 1 d .
C3 C 0.4484(3) 0.6737(4) 0.3536(2) 0.0707(12) Uani 1.00 1 d .
C4 C 0.5672(3) 0.7858(4) 0.4260(2) 0.0692(12) Uani 1.00 1 d .
C5 C 0.6091(3) 0.7634(4) 0.5113(2) 0.0652(11) Uani 1.00 1 d .
C6 C 0.7215(3) 0.8688(3) 0.5870(2) 0.0609(11) Uani 1.00 1 d .
C7 C 0.8237(3) 0.9955(3) 0.5698(2) 0.0658(11) Uani 1.00 1 d .
C8 C 0.9280(4) 1.0903(4) 0.6420(3) 0.0756(13) Uani 1.00 1 d .
C9 C 0.9318(4) 1.0622(4) 0.7331(3) 0.0790(14) Uani 1.00 1 d .
C10 C 0.8325(5) 0.9384(5) 0.7520(3) 0.0934(15) Uani 1.00 1 d .
C11 C 0.7280(4) 0.8424(4) 0.6799(3) 0.0783(13) Uani 1.00 1 d .
C12 C 0.8139(4) 0.3715(6) 0.3262(3) 0.1194(19) Uani 1.00 1 d .
C13 C 0.8139(9) 0.2906(14) 0.4110(7) 0.142(6) Uani 1.00 1 d .
C14 C 0.5342(4) 0.7519(4) 0.2015(3) 0.0938(15) Uani 1.00 1 d .
C15 C 0.3865(3) 0.4818(3) 0.1896(2) 0.0580(10) Uani 1.00 1 d .
C16 C 0.4213(3) 0.3520(4) 0.1256(2) 0.0638(11) Uani 1.00 1 d .
C17 C 0.5768(4) 0.2936(4) 0.0930(2) 0.0630(11) Uani 1.00 1 d .
C18 C 0.6876(4) 0.3770(4) 0.0481(2) 0.0779(13) Uani 1.00 1 d .
C19 C 0.8308(5) 0.3135(6) 0.0161(3) 0.0919(16) Uani 1.00 1 d .
C20 C 0.8642(5) 0.1696(6) 0.0280(3) 0.1034(18) Uani 1.00 1 d .
C21 C 0.7548(6) 0.0817(5) 0.0708(3) 0.1023(17) Uani 1.00 1 d .
C22 C 0.6120(5) 0.1437(4) 0.1018(2) 0.0829(14) Uani 1.00 1 d .
C23 C 0.2113(3) 0.5096(4) 0.2029(3) 0.0858(14) Uani 1.00 1 d .
H4 H 0.6139 0.8770 0.4090 0.083 Uiso 1.00 1 c R
H5 H 0.5627 0.6700 0.5260 0.078 Uiso 1.00 1 c R
H7 H 0.8214 1.0164 0.5083 0.079 Uiso 1.00 1 c R
H8 H 0.9960 1.1738 0.6288 0.091 Uiso 1.00 1 c R
H9 H 1.0015 1.1270 0.7821 0.095 Uiso 1.00 1 c R
H10 H 0.8356 0.9188 0.8139 0.112 Uiso 1.00 1 c R
H11 H 0.6610 0.7589 0.6938 0.094 Uiso 1.00 1 c R
H16 H 0.3305 0.2854 0.0956 0.077 Uiso 1.00 1 c R
H18 H 0.6668 0.4770 0.0391 0.094 Uiso 1.00 1 c R
H19 H 0.9042 0.3717 -0.0141 0.110 Uiso 1.00 1 c R
H20 H 0.9613 0.1295 0.0074 0.124 Uiso 1.00 1 c R
H21 H 0.7765 -0.0187 0.0788 0.123 Uiso 1.00 1 c R
H22 H 0.5373 0.0826 0.1295 0.100 Uiso 1.00 1 c R
H31 H 0.3537 0.7297 0.3469 0.085 Uiso 1.00 1 c R
H32 H 0.4174 0.5814 0.3798 0.085 Uiso 1.00 1 c R
H121 H 0.8984 0.4604 0.3394 0.143 Uiso 1.00 1 c R
H122 H 0.8364 0.2942 0.2676 0.143 Uiso 1.00 1 c R
H131 H 0.7439 0.3414 0.4592 0.171 Uiso 1.00 1 c R
H132 H 0.9223 0.3002 0.4392 0.171 Uiso 1.00 1 c R
H133 H 0.7755 0.1792 0.3881 0.171 Uiso 1.00 1 c R
H141 H 0.5771 0.7153 0.1388 0.113 Uiso 1.00 1 c R
H142 H 0.4318 0.7932 0.1939 0.113 Uiso 1.00 1 c R
H143 H 0.6089 0.8352 0.2409 0.113 Uiso 1.00 1 c R
H231 H 0.1444 0.4312 0.1549 0.103 Uiso 1.00 1 c R
H232 H 0.1946 0.6151 0.1954 0.103 Uiso 1.00 1 c R
H233 H 0.1827 0.5002 0.2667 0.103 Uiso 1.00 1 c R

loop_
_atom_site_aniso_label
_atom_site_aniso_U_11
_atom_site_aniso_U_22
_atom_site_aniso_U_33
_atom_site_aniso_U_12
_atom_site_aniso_U_13
_atom_site_aniso_U_23
O1 0.0587(14) 0.0784(16) 0.0651(17) 0.0157(11) 0.0005(11) 0.0166(14)
O2 0.0645(15) 0.0968(19) 0.092(2) -0.0212(13) 0.0018(13) 0.0083(16)
C1 0.063(2) 0.064(2) 0.055(2) -0.0048(17) -0.0032(17) 0.0033(19)
C2 0.066(2) 0.0510(19) 0.058(2) 0.0011(15) -0.0076(16) 0.0123(18)
C3 0.062(2) 0.066(2) 0.078(2) 0.0111(16) -0.0086(18) 0.004(2)
C4 0.073(2) 0.057(2) 0.073(2) 0.0060(17) 0.002(2) 0.007(2)
C5 0.071(2) 0.057(2) 0.065(2) 0.0030(16) 0.0043(18) 0.0088(19)
C6 0.0558(19) 0.059(2) 0.065(2) 0.0061(15) 0.0049(17) 0.0072(19)
C7 0.070(2) 0.066(2) 0.060(2) 0.0009(18) 0.0055(18) 0.0124(19)
C8 0.070(2) 0.067(2) 0.084(3) -0.0075(18) 0.005(2) 0.011(2)
C9 0.080(2) 0.075(2) 0.073(3) -0.005(2) -0.009(2) 0.005(2)
C10 0.106(2) 0.101(3) 0.069(3) -0.014(2) -0.008(2) 0.021(2)
C11 0.086(2) 0.079(2) 0.067(2) -0.0121(19) -0.003(2) 0.021(2)
C12 0.078(2) 0.169(4) 0.107(4) 0.064(3) -0.009(2) 0.007(3)
C13 0.104(7) 0.202(18) 0.115(12) 0.066(10) -0.012(7) 0.008(13)
C14 0.112(3) 0.069(2) 0.097(3) -0.012(2) -0.017(2) 0.021(2)
C15 0.0564(19) 0.058(2) 0.059(2) -0.0021(15) -0.0080(16) 0.0173(19)
C16 0.066(2) 0.062(2) 0.061(2) -0.0074(17) -0.0116(17) 0.014(2)
C17 0.072(2) 0.057(2) 0.054(2) -0.0048(17) -0.0084(18) 0.0066(18)
C18 0.081(2) 0.076(2) 0.075(2) -0.003(2) -0.001(2) 0.019(2)
C19 0.087(3) 0.108(3) 0.075(3) -0.010(2) 0.009(2) 0.015(2)
C20 0.105(3) 0.096(3) 0.100(3) 0.022(2) 0.010(2) 0.000(3)
C21 0.123(3) 0.074(2) 0.111(4) 0.021(2) 0.027(3) 0.018(2)
C22 0.099(2) 0.066(2) 0.081(3) 0.009(2) 0.014(2) 0.009(2)
C23 0.071(2) 0.082(2) 0.099(3) 0.0073(19) -0.019(2) 0.012(2)

loop_
_atom_type_symbol
_atom_type_description
_atom_type_scat_dispersion_real
_atom_type_scat_dispersion_imag
_atom_type_scat_source
C C 0.003 0.002
;
International Tables for Crystallography
(1992, Vol. C, Tables 4.2.6.8 and 6.1.1.4)
;
H H 0.000 0.000
;
International Tables for Crystallography
(1992, Vol. C, Table 6.1.1.4)
;
O O 0.011 0.006
;
International Tables for Crystallography
(1992, Vol. C, Tables 4.2.6.8 and 6.1.1.4)
;

loop_
_geom_angle_atom_site_label_1
_geom_angle_atom_site_label_2
_geom_angle_atom_site_label_3
_geom_angle
C1 O1 C12 112.8(3)
O1 C1 O2 123.1(3)
O1 C1 C2 111.5(2)
O2 C1 C2 125.3(3)
C1 C2 C3 105.8(2)
C1 C2 C14 108.9(2)
C1 C2 C15 113.3(2)
C3 C2 C14 109.0(2)
C3 C2 C15 110.6(2)
C14 C2 C15 109.2(3)
C2 C3 C4 116.1(2)
C3 C4 C5 124.3(3)
C4 C5 C6 127.6(3)
C5 C6 C7 123.0(3)
C5 C6 C11 119.5(3)
C7 C6 C11 117.5(3)
C6 C7 C8 121.4(3)
C7 C8 C9 120.1(3)
C8 C9 C10 119.8(3)
C9 C10 C11 120.5(4)
C6 C11 C10 120.9(3)
O1 C12 C13 112.3(4)
C2 C15 C16 126.0(2)
C2 C15 C23 115.6(2)
C16 C15 C23 118.4(2)
C15 C16 C17 131.9(2)
C16 C17 C18 123.3(3)
C16 C17 C22 119.6(3)
C18 C17 C22 117.0(3)
C17 C18 C19 120.8(4)
C18 C19 C20 121.0(4)
C19 C20 C21 119.7(4)
C20 C21 C22 119.4(4)
C17 C22 C21 122.0(4)
C2 C3 H31 107.8
C2 C3 H32 107.8
C4 C3 H31 107.8
C4 C3 H32 107.8
H31 C3 H32 109.5
C3 C4 H4 117.8
C5 C4 H4 117.8
C4 C5 H5 116.2
C6 C5 H5 116.2
C6 C7 H7 119.3
C8 C7 H7 119.3
C7 C8 H8 120.0
C9 C8 H8 120.0
C8 C9 H9 120.1
C10 C9 H9 120.1
C9 C10 H10 119.8
C11 C10 H10 119.8
C6 C11 H11 119.6
C10 C11 H11 119.6
O1 C12 H121 108.8
O1 C12 H122 108.8
C13 C12 H121 108.8
C13 C12 H122 108.8
H121 C12 H122 109.5
C12 C13 H131 109.5
C12 C13 H132 109.5
C12 C13 H133 109.5
H131 C13 H132 109.5
H131 C13 H133 109.5
H132 C13 H133 109.5
C2 C14 H141 109.5
C2 C14 H142 109.5
C2 C14 H143 109.5
H141 C14 H142 109.5
H141 C14 H143 109.5
H142 C14 H143 109.5
C15 C16 H16 114.0
C17 C16 H16 114.0
C17 C18 H18 119.6
C19 C18 H18 119.6
C18 C19 H19 119.5
C20 C19 H19 119.5
C19 C20 H20 120.1
C21 C20 H20 120.1
C20 C21 H21 120.3
C22 C21 H21 120.3
C17 C22 H22 119.0
C21 C22 H22 119.0
C15 C23 H231 109.5
C15 C23 H232 109.5
C15 C23 H233 109.5
H231 C23 H232 109.5
H231 C23 H233 109.5
H232 C23 H233 109.5

loop_
_geom_bond_atom_site_label_1
_geom_bond_atom_site_label_2
_geom_bond_distance
O1 C1 1.330(4)
O1 C12 1.447(5)
O2 C1 1.208(4)
C1 C2 1.520(4)
C2 C3 1.542(5)
C2 C14 1.534(5)
C2 C15 1.530(4)
C3 C4 1.503(4)
C4 C5 1.309(5)
C5 C6 1.475(4)
C6 C7 1.391(4)
C6 C11 1.385(6)
C7 C8 1.375(4)
C8 C9 1.365(6)
C9 C10 1.369(6)
C10 C11 1.379(5)
C12 C13 1.521(13)
C15 C16 1.325(4)
C15 C23 1.501(4)
C16 C17 1.471(4)
C17 C18 1.375(5)
C17 C22 1.381(5)
C18 C19 1.393(5)
C19 C20 1.341(7)
C20 C21 1.372(7)
C21 C22 1.381(6)
C3 H31 0.970
C3 H32 0.970
C4 H4 0.930
C5 H5 0.930
C7 H7 0.930
C8 H8 0.930
C9 H9 0.930
C10 H10 0.930
C11 H11 0.930
C12 H121 0.970
C12 H122 0.970
C13 H131 0.960
C13 H132 0.960
C13 H133 0.960
C14 H141 0.960
C14 H142 0.960
C14 H143 0.960
C16 H16 0.930
C18 H18 0.930
C19 H19 0.930
C20 H20 0.930
C21 H21 0.930
C22 H22 0.930
C23 H231 0.960
C23 H232 0.960
C23 H233 0.960

loop_
_geom_torsion_atom_site_label_1
_geom_torsion_atom_site_label_2
_geom_torsion_atom_site_label_3
_geom_torsion_atom_site_label_4
_geom_torsion
C1 O1 C12 C13 155.1(4)
C12 O1 C1 O2 -4.9(4)
C12 O1 C1 C2 179.5(2)
O1 C1 C2 C3 62.1(3)
O1 C1 C2 C14 179.1(2)
O1 C1 C2 C15 -59.2(3)
O2 C1 C2 C3 -113.4(3)
O2 C1 C2 C14 3.6(4)
O2 C1 C2 C15 125.3(3)
C1 C2 C3 C4 49.0(4)
C1 C2 C15 C16 -24.4(5)
C1 C2 C15 C23 157.2(3)
C14 C2 C3 C4 -67.9(3)
C3 C2 C15 C16 -143.0(3)
C3 C2 C15 C23 38.6(4)
C15 C2 C3 C4 172.1(3)
C14 C2 C15 C16 97.1(4)
C14 C2 C15 C23 -81.3(4)
C2 C3 C4 C5 -125.3(3)
C3 C4 C5 C6 -178.5(3)
C4 C5 C6 C7 -12.6(5)
C4 C5 C6 C11 167.6(3)
C5 C6 C7 C8 -179.4(3)
C5 C6 C11 C10 179.6(3)
C7 C6 C11 C10 -0.2(4)
C11 C6 C7 C8 0.4(4)
C6 C7 C8 C9 -0.6(5)
C7 C8 C9 C10 0.6(5)
C8 C9 C10 C11 -0.4(6)
C9 C10 C11 C6 0.2(4)
C2 C15 C16 C17 -1.0(7)
C23 C15 C16 C17 177.4(4)
C15 C16 C17 C18 -61.3(6)
C15 C16 C17 C22 122.7(4)
C16 C17 C18 C19 -177.9(3)
C16 C17 C22 C21 178.7(3)
C18 C17 C22 C21 2.5(5)
C22 C17 C18 C19 -1.9(5)
C17 C18 C19 C20 0.0(5)
C18 C19 C20 C21 1.3(6)
C19 C20 C21 C22 -0.6(6)
C20 C21 C22 C17 -1.3(6)
